data_7000274
loop_
_publ_author_name
'Cadenbach, Thomas'
'Bollermann, Timo'
'Gemel, Christian'
'Fischer, Roland A.'

_publ_section_title
;
 Synthesis and structure of electron rich ruthenium polyhydride
 complexes and clusters containing AlCp* and GaCp*
;
_journal_issue 2
_journal_name_full 'Dalton Transactions'
_journal_page_first 322
_journal_page_last 329
_journal_paper_doi 10.1039/b807917j
_journal_year 2009
_chemical_formula_sum 'C40 H64 Ga2 Ru2'
_chemical_formula_weight 886.49
_chemical_name_systematic
;
?
;
_space_group_IT_number 15
_symmetry_cell_setting monoclinic
_symmetry_space_group_name_Hall '-C 2yc'
_symmetry_space_group_name_H-M 'C 1 2/c 1'
_atom_sites_solution_hydrogens geom
_atom_sites_solution_primary direct
_atom_sites_solution_secondary difmap
_audit_creation_method SHELXL-97
_cell_angle_alpha 90.00
_cell_angle_beta 96.283(12)
_cell_angle_gamma 90.00
_cell_formula_units_Z 4
_cell_length_a 22.547(4)
_cell_length_b 10.278(2)
_cell_length_c 17.1391(15)
_cell_measurement_reflns_used 200
_cell_measurement_temperature 105(2)
_cell_measurement_theta_max 25
_cell_measurement_theta_min 0
_cell_volume 3947.9(11)
_computing_cell_refinement
;
CrysAlis RED, Oxford Diffraction Ltd.,
Version 1.170.32 (release 06.06.2003 CrysAlis170 VC++)
(compiled Jun 6 2003,13:53:32)
;
_computing_data_collection
;
CrysAlis CCD, Oxford Diffraction Ltd.,
Version 1.170.32 (release 06.06.2003 CrysAlis170 VC++)
(compiled Jun 6 2003,13:53:32)
;
_computing_data_reduction
;
CrysAlis RED, Oxford Diffraction Ltd.,
Version 1.170.32 (release 06.06.2003 CrysAlis170 VC++)
(compiled Jun 6 2003,13:53:32)
;
_computing_publication_material ?'
_computing_structure_refinement 'SHELXL-97 (Sheldrick, 1997)'
_computing_structure_solution 'SHELXS-97 (Sheldrick, 1990)'
_diffrn_ambient_temperature 105(2)
_diffrn_detector_area_resol_mean 'not measured'
_diffrn_measured_fraction_theta_full 0.996
_diffrn_measured_fraction_theta_max 0.996
_diffrn_measurement_device_type 'multiwire proportional'
_diffrn_measurement_method 'phi and omega scans'
_diffrn_radiation_monochromator graphite
_diffrn_radiation_source 'fine-focus sealed tube'
_diffrn_radiation_type MoK\a
_diffrn_radiation_wavelength 0.71073
_diffrn_reflns_av_R_equivalents 0.0490
_diffrn_reflns_av_sigmaI/netI 0.0528
_diffrn_reflns_limit_h_max 26
_diffrn_reflns_limit_h_min -26
_diffrn_reflns_limit_k_max 11
_diffrn_reflns_limit_k_min -12
_diffrn_reflns_limit_l_max 15
_diffrn_reflns_limit_l_min -20
_diffrn_reflns_number 15648
_diffrn_reflns_theta_full 25.10
_diffrn_reflns_theta_max 25.10
_diffrn_reflns_theta_min 3.31
_diffrn_standards_decay_% 'not measured'
_diffrn_standards_interval_count 'not measured'
_diffrn_standards_interval_time 'not measured'
_diffrn_standards_number 'not measured'
_exptl_absorpt_coefficient_mu 2.126
_exptl_absorpt_correction_T_max 0.810
_exptl_absorpt_correction_T_min 0.598
_exptl_absorpt_correction_type empirical
_exptl_absorpt_process_details sadabs
_exptl_crystal_colour red
_exptl_crystal_density_diffrn 1.491
_exptl_crystal_density_meas ?
_exptl_crystal_density_method .
_exptl_crystal_description prism
_exptl_crystal_F_000 1816
_exptl_crystal_size_max 0.40
_exptl_crystal_size_mid 0.20
_exptl_crystal_size_min 0.10
_refine_diff_density_max 1.458
_refine_diff_density_min -0.832
_refine_diff_density_rms 0.126
_refine_ls_extinction_method none
_refine_ls_goodness_of_fit_ref 1.045
_refine_ls_hydrogen_treatment mixed
_refine_ls_matrix_type full
_refine_ls_number_parameters 298
_refine_ls_number_reflns 3501
_refine_ls_number_restraints 48
_refine_ls_restrained_S_all 1.037
_refine_ls_R_factor_all 0.0661
_refine_ls_R_factor_gt 0.0451
_refine_ls_shift/su_max 0.001
_refine_ls_shift/su_mean 0.000
_refine_ls_structure_factor_coef Fsqd
_refine_ls_weighting_details 'calc w=1/[\s^2^(Fo^2^)+(0.0572P)^2^+0.0000P] where P=(Fo^2^+2Fc^2^)/3'
_refine_ls_weighting_scheme calc
_refine_ls_wR_factor_gt 0.0958
_refine_ls_wR_factor_ref 0.1054
_reflns_number_gt 2660
_reflns_number_total 3501
_reflns_threshold_expression >2sigma(I)
_cod_data_source_file b807917j.txt
_cod_data_source_block 2
_cod_depositor_comments
;
The following automatic conversions were performed:
'_symmetry_cell_setting' value 'Monoclinic' changed to 'monoclinic'
according to '/home/saulius/struct/CIF-dictionaries/cif_core.dic'
dictionary named 'cif_core.dic' version 2.4.1 from 2010-06-29.

Automatic conversion script
Id: cif_fix_enum 1527 2010-12-29 10:47:43Z saulius 
;
_cod_original_sg_symbol_H-M C2/c
_cod_database_code 7000274

loop_
_symmetry_equiv_pos_as_xyz
'x, y, z'
'-x, y, -z+1/2'
'x+1/2, y+1/2, z'
'-x+1/2, y+1/2, -z+1/2'
'-x, -y, -z'
'x, -y, z-1/2'
'-x+1/2, -y+1/2, -z'
'x+1/2, -y+1/2, z-1/2'

loop_
_atom_site_label
_atom_site_type_symbol
_atom_site_fract_x
_atom_site_fract_y
_atom_site_fract_z
_atom_site_U_iso_or_equiv
_atom_site_adp_type
_atom_site_occupancy
_atom_site_symmetry_multiplicity
_atom_site_calc_flag
_atom_site_refinement_flags
_atom_site_disorder_assembly
_atom_site_disorder_group
Ru1 Ru 0.48935(2) 0.71765(4) 0.15457(2) 0.02608(15) Uani 1 1 d . . .
Ga1 Ga 0.57496(3) 0.65779(5) 0.24704(3) 0.02565(18) Uani 1 1 d . . .
C1 C 0.6550(3) 0.5706(5) 0.2359(3) 0.0368(14) Uani 1 1 d . . .
C2 C 0.6446(2) 0.4451(5) 0.2756(3) 0.0317(13) Uani 1 1 d . A .
C3 C 0.6771(2) 0.4438(6) 0.3474(4) 0.0369(14) Uani 1 1 d . . .
C4 C 0.7116(3) 0.5622(6) 0.3572(4) 0.0479(17) Uani 1 1 d . A .
C5 C 0.6996(3) 0.6363(6) 0.2926(4) 0.0454(17) Uani 1 1 d . A .
C6 C 0.6670(3) 0.5649(6) 0.1501(4) 0.0554(19) Uani 1 1 d . A .
H6A H 0.7056 0.5229 0.1463 0.083 Uiso 1 1 calc R . .
H6B H 0.6677 0.6534 0.1289 0.083 Uiso 1 1 calc R . .
H6C H 0.6353 0.5149 0.1199 0.083 Uiso 1 1 calc R . .
C7 C 0.6044(3) 0.3397(6) 0.2389(3) 0.0407(15) Uani 1 1 d . . .
H7A H 0.6040 0.2664 0.2754 0.061 Uiso 1 1 calc R A .
H7B H 0.6191 0.3102 0.1902 0.061 Uiso 1 1 calc R . .
H7C H 0.5638 0.3740 0.2272 0.061 Uiso 1 1 calc R . .
C8 C 0.6798(3) 0.3394(7) 0.4087(4) 0.0542(17) Uani 1 1 d . A .
H8A H 0.6529 0.2682 0.3904 0.081 Uiso 1 1 calc R . .
H8B H 0.6676 0.3754 0.4574 0.081 Uiso 1 1 calc R . .
H8C H 0.7207 0.3062 0.4184 0.081 Uiso 1 1 calc R . .
C9 C 0.7536(3) 0.5911(8) 0.4287(5) 0.073(3) Uani 1 1 d . . .
H9A H 0.7724 0.6759 0.4227 0.110 Uiso 1 1 calc R A .
H9B H 0.7844 0.5235 0.4354 0.110 Uiso 1 1 calc R . .
H9C H 0.7316 0.5927 0.4749 0.110 Uiso 1 1 calc R . .
C10 C 0.7289(4) 0.7637(7) 0.2719(6) 0.077(3) Uani 1 1 d . . .
H10A H 0.7567 0.7924 0.3165 0.116 Uiso 1 1 calc R A .
H10B H 0.6981 0.8302 0.2599 0.116 Uiso 1 1 calc R . .
H10C H 0.7506 0.7505 0.2261 0.116 Uiso 1 1 calc R . .
C11 C 0.5077(18) 0.787(3) 0.039(2) 0.021(9) Uani 0.245(11) 1 d PU A 1
C12 C 0.5174(16) 0.897(3) 0.086(2) 0.026(8) Uani 0.245(11) 1 d PU A 1
C13 C 0.4646(17) 0.938(3) 0.1142(17) 0.028(7) Uani 0.245(11) 1 d PU A 1
C14 C 0.4153(11) 0.877(2) 0.0869(15) 0.011(7) Uani 0.245(11) 1 d PU A 1
C15 C 0.4335(19) 0.768(4) 0.043(3) 0.012(13) Uani 0.245(11) 1 d PU A 1
C16 C 0.5386(13) 0.721(3) -0.0189(16) 0.028(6) Uani 0.245(11) 1 d P A 1
H16A H 0.5272 0.7602 -0.0706 0.042 Uiso 0.245(11) 1 calc PR A 1
H16B H 0.5278 0.6289 -0.0203 0.042 Uiso 0.245(11) 1 calc PR A 1
H16C H 0.5818 0.7301 -0.0053 0.042 Uiso 0.245(11) 1 calc PR A 1
C17 C 0.5804(12) 0.957(3) 0.0942(15) 0.039(7) Uani 0.245(11) 1 d P A 1
H17A H 0.5804 1.0342 0.0608 0.059 Uiso 0.245(11) 1 calc PR A 1
H17B H 0.6089 0.8932 0.0777 0.059 Uiso 0.245(11) 1 calc PR A 1
H17C H 0.5920 0.9815 0.1490 0.059 Uiso 0.245(11) 1 calc PR A 1
C18 C 0.4602(10) 1.0655(19) 0.1618(11) 0.020(5) Uani 0.245(11) 1 d PU A 1
H18A H 0.4426 1.1343 0.1271 0.029 Uiso 0.245(11) 1 calc PR A 1
H18B H 0.5002 1.0919 0.1845 0.029 Uiso 0.245(11) 1 calc PR A 1
H18C H 0.4350 1.0506 0.2041 0.029 Uiso 0.245(11) 1 calc PR A 1
C19 C 0.3519(11) 0.892(2) 0.0983(12) 0.025(6) Uani 0.245(11) 1 d P A 1
H19A H 0.3466 0.9722 0.1279 0.037 Uiso 0.245(11) 1 calc PR A 1
H19B H 0.3389 0.8174 0.1276 0.037 Uiso 0.245(11) 1 calc PR A 1
H19C H 0.3280 0.8972 0.0471 0.037 Uiso 0.245(11) 1 calc PR A 1
C20 C 0.3985(13) 0.678(3) -0.0146(16) 0.020(7) Uani 0.245(11) 1 d PU A 1
H20A H 0.3906 0.7218 -0.0655 0.030 Uiso 0.245(11) 1 calc PR A 1
H20B H 0.3606 0.6556 0.0051 0.030 Uiso 0.245(11) 1 calc PR A 1
H20C H 0.4217 0.5988 -0.0206 0.030 Uiso 0.245(11) 1 calc PR A 1
C111 C 0.4991(4) 0.7501(12) 0.0296(5) 0.023(3) Uani 0.755(11) 1 d P A 2
C121 C 0.5376(4) 0.8432(11) 0.0755(4) 0.033(2) Uani 0.755(11) 1 d P A 2
C131 C 0.5000(6) 0.9219(9) 0.1163(5) 0.035(3) Uani 0.755(11) 1 d P A 2
C141 C 0.4401(6) 0.8777(9) 0.0976(5) 0.028(2) Uani 0.755(11) 1 d P A 2
C151 C 0.4414(7) 0.7735(16) 0.0423(9) 0.023(5) Uani 0.755(11) 1 d PU A 2
C161 C 0.5201(5) 0.6535(11) -0.0287(5) 0.041(3) Uani 0.755(11) 1 d P A 2
H16D H 0.5223 0.6969 -0.0792 0.062 Uiso 0.755(11) 1 calc PR A 2
H16E H 0.4918 0.5809 -0.0357 0.062 Uiso 0.755(11) 1 calc PR A 2
H16F H 0.5596 0.6204 -0.0088 0.062 Uiso 0.755(11) 1 calc PR A 2
C171 C 0.6023(4) 0.8646(12) 0.0687(6) 0.061(3) Uani 0.755(11) 1 d P A 2
H17D H 0.6067 0.9290 0.0276 0.092 Uiso 0.755(11) 1 calc PR A 2
H17E H 0.6206 0.7824 0.0551 0.092 Uiso 0.755(11) 1 calc PR A 2
H17F H 0.6220 0.8965 0.1188 0.092 Uiso 0.755(11) 1 calc PR A 2
C181 C 0.5201(6) 1.0460(8) 0.1571(5) 0.073(4) Uani 0.755(11) 1 d P A 2
H18D H 0.5158 1.1182 0.1196 0.110 Uiso 0.755(11) 1 calc PR A 2
H18E H 0.5621 1.0380 0.1786 0.110 Uiso 0.755(11) 1 calc PR A 2
H18F H 0.4957 1.0630 0.1999 0.110 Uiso 0.755(11) 1 calc PR A 2
C191 C 0.3850(5) 0.9468(10) 0.1211(5) 0.051(3) Uani 0.755(11) 1 d P A 2
H19D H 0.3719 1.0128 0.0817 0.077 Uiso 0.755(11) 1 calc PR A 2
H19E H 0.3947 0.9887 0.1723 0.077 Uiso 0.755(11) 1 calc PR A 2
H19F H 0.3530 0.8833 0.1245 0.077 Uiso 0.755(11) 1 calc PR A 2
C201 C 0.3866(4) 0.7065(10) 0.0055(6) 0.036(2) Uani 0.755(11) 1 d P A 2
H20D H 0.3702 0.7546 -0.0414 0.055 Uiso 0.755(11) 1 calc PR A 2
H20E H 0.3569 0.7030 0.0431 0.055 Uiso 0.755(11) 1 calc PR A 2
H20F H 0.3968 0.6178 -0.0094 0.055 Uiso 0.755(11) 1 calc PR A 2
H2 H 0.439(2) 0.590(5) 0.156(3) 0.040(15) Uiso 1 1 d . . .
H1 H 0.530(3) 0.575(6) 0.153(3) 0.061(19) Uiso 1 1 d . . .

loop_
_atom_site_aniso_label
_atom_site_aniso_U_11
_atom_site_aniso_U_22
_atom_site_aniso_U_33
_atom_site_aniso_U_23
_atom_site_aniso_U_13
_atom_site_aniso_U_12
Ru1 0.0410(3) 0.0234(2) 0.0142(2) 0.00066(17) 0.00444(17) -0.0112(2)
Ga1 0.0313(4) 0.0209(3) 0.0260(3) -0.0074(2) 0.0092(2) -0.0019(3)
C1 0.034(3) 0.027(3) 0.052(4) -0.005(3) 0.019(3) -0.002(3)
C2 0.022(3) 0.022(3) 0.055(4) -0.011(2) 0.020(3) -0.002(2)
C3 0.022(3) 0.038(4) 0.052(4) -0.009(3) 0.012(3) 0.005(3)
C4 0.018(3) 0.041(4) 0.085(5) -0.020(4) 0.006(3) 0.007(3)
C5 0.019(3) 0.026(3) 0.094(5) -0.020(3) 0.018(3) -0.004(3)
C6 0.072(5) 0.033(4) 0.070(5) 0.001(3) 0.049(4) 0.001(3)
C7 0.037(4) 0.029(3) 0.059(4) -0.012(3) 0.018(3) -0.006(3)
C8 0.042(4) 0.060(5) 0.060(4) 0.000(4) 0.007(3) 0.007(3)
C9 0.034(4) 0.060(5) 0.121(7) -0.043(5) -0.013(4) 0.013(4)
C10 0.057(5) 0.036(4) 0.144(8) -0.023(4) 0.035(5) -0.020(4)
C11 0.021(10) 0.021(10) 0.021(10) 0.0000(10) 0.0024(15) -0.0001(10)
C12 0.026(8) 0.026(8) 0.026(8) 0.0002(10) 0.0029(14) -0.0001(10)
C13 0.029(8) 0.028(8) 0.028(8) 0.0002(10) 0.0031(13) -0.0001(10)
C14 0.011(7) 0.011(7) 0.011(7) 0.0000(10) 0.0013(13) 0.0001(10)
C15 0.012(13) 0.012(13) 0.012(13) 0.0002(10) 0.0013(17) -0.0001(10)
C16 0.037(16) 0.015(13) 0.033(14) 0.017(12) 0.009(12) 0.010(12)
C17 0.049(17) 0.026(15) 0.040(14) 0.027(12) -0.006(12) -0.015(13)
C18 0.020(5) 0.020(5) 0.020(5) 0.0002(10) 0.0020(12) 0.0001(10)
C19 0.035(15) 0.028(14) 0.009(11) -0.011(9) -0.004(10) 0.019(11)
C20 0.020(7) 0.020(7) 0.020(7) 0.0001(10) 0.0021(13) 0.0000(10)
C111 0.025(5) 0.038(6) 0.005(4) -0.002(4) -0.002(3) -0.016(4)
C121 0.034(5) 0.045(6) 0.019(4) 0.013(4) -0.002(4) -0.016(5)
C131 0.066(9) 0.023(5) 0.012(4) 0.010(3) -0.011(5) -0.016(5)
C141 0.034(7) 0.032(5) 0.016(4) 0.012(3) 0.001(4) 0.012(5)
C151 0.023(5) 0.023(5) 0.023(5) 0.0005(10) 0.0023(12) -0.0002(10)
C161 0.057(7) 0.044(7) 0.026(4) 0.009(5) 0.018(4) 0.024(5)
C171 0.046(6) 0.077(8) 0.057(6) 0.050(6) -0.014(5) -0.024(6)
C181 0.149(12) 0.026(5) 0.036(5) 0.013(4) -0.029(6) -0.038(6)
C191 0.090(9) 0.043(6) 0.024(5) 0.011(4) 0.018(5) 0.044(6)
C201 0.029(5) 0.042(6) 0.036(6) 0.001(5) -0.008(4) 0.000(4)

loop_
_atom_type_symbol
_atom_type_description
_atom_type_scat_dispersion_real
_atom_type_scat_dispersion_imag
_atom_type_scat_source
C C 0.0033 0.0016 'International Tables Vol C Tables 4.2.6.8 and 6.1.1.4'
H H 0.0000 0.0000 'International Tables Vol C Tables 4.2.6.8 and 6.1.1.4'
Ga Ga 0.2307 1.6083 'International Tables Vol C Tables 4.2.6.8 and 6.1.1.4'
Ru Ru -1.2594 0.8363 'International Tables Vol C Tables 4.2.6.8 and 6.1.1.4'

loop_
_geom_angle_atom_site_label_1
_geom_angle_atom_site_label_2
_geom_angle_atom_site_label_3
_geom_angle
_geom_angle_site_symmetry_1
_geom_angle_site_symmetry_3
_geom_angle_publ_flag
C141 Ru1 C151 38.6(5) . . ?
C141 Ru1 C11 58.6(10) . . ?
C151 Ru1 C11 40.5(12) . . ?
C141 Ru1 C111 63.0(4) . . ?
C151 Ru1 C111 36.3(5) . . ?
C11 Ru1 C111 11.8(10) . . ?
C141 Ru1 C131 38.0(4) . . ?
C151 Ru1 C131 63.2(5) . . ?
C11 Ru1 C131 52.0(9) . . ?
C111 Ru1 C131 62.8(4) . . ?
C141 Ru1 C15 38.8(12) . . ?
C151 Ru1 C15 4.7(14) . . ?
C11 Ru1 C15 45.1(16) . . ?
C111 Ru1 C15 40.5(11) . . ?
C131 Ru1 C15 66.1(11) . . ?
C141 Ru1 C121 63.0(4) . . ?
C151 Ru1 C121 62.6(4) . . ?
C11 Ru1 C121 27.1(10) . . ?
C111 Ru1 C121 38.4(3) . . ?
C131 Ru1 C121 36.9(4) . . ?
C15 Ru1 C121 67.2(11) . . ?
C141 Ru1 C12 47.0(9) . . ?
C151 Ru1 C12 58.6(9) . . ?
C11 Ru1 C12 35.8(12) . . ?
C111 Ru1 C12 47.4(9) . . ?
C131 Ru1 C12 18.4(8) . . ?
C15 Ru1 C12 62.6(14) . . ?
C121 Ru1 C12 18.9(8) . . ?
C141 Ru1 C13 20.6(8) . . ?
C151 Ru1 C13 54.8(9) . . ?
C11 Ru1 C13 59.6(11) . . ?
C111 Ru1 C13 67.9(7) . . ?
C131 Ru1 C13 19.6(7) . . ?
C15 Ru1 C13 56.3(14) . . ?
C121 Ru1 C13 53.0(7) . . ?
C12 Ru1 C13 34.3(10) . . ?
C141 Ru1 Ga1 101.0(3) . 2_655 ?
C151 Ru1 Ga1 113.9(4) . 2_655 ?
C11 Ru1 Ga1 154.3(11) . 2_655 ?
C111 Ru1 Ga1 147.9(3) . 2_655 ?
C131 Ru1 Ga1 122.6(4) . 2_655 ?
C15 Ru1 Ga1 109.3(11) . 2_655 ?
C121 Ru1 Ga1 159.5(3) . 2_655 ?
C12 Ru1 Ga1 140.8(10) . 2_655 ?
C13 Ru1 Ga1 107.5(7) . 2_655 ?
C141 Ru1 Ga1 144.9(3) . . ?
C151 Ru1 Ga1 157.2(4) . . ?
C11 Ru1 Ga1 117.1(11) . . ?
C111 Ru1 Ga1 120.9(3) . . ?
C131 Ru1 Ga1 109.1(3) . . ?
C15 Ru1 Ga1 161.3(11) . . ?
C121 Ru1 Ga1 97.8(2) . . ?
C12 Ru1 Ga1 106.8(8) . . ?
C13 Ru1 Ga1 124.3(9) . . ?
Ga1 Ru1 Ga1 88.57(3) 2_655 . ?
C141 Ru1 C14 10.7(6) . . ?
C151 Ru1 C14 35.4(7) . . ?
C11 Ru1 C14 63.5(11) . . ?
C111 Ru1 C14 65.6(6) . . ?
C131 Ru1 C14 48.7(6) . . ?
C15 Ru1 C14 34.3(13) . . ?
C121 Ru1 C14 71.9(6) . . ?
C12 Ru1 C14 57.0(10) . . ?
C13 Ru1 C14 30.8(10) . . ?
Ga1 Ru1 C14 93.9(6) 2_655 . ?
Ga1 Ru1 C14 153.9(6) . . ?
C141 Ru1 H2 106.2(18) . . ?
C151 Ru1 H2 87.0(18) . . ?
C11 Ru1 H2 117(2) . . ?
C111 Ru1 H2 105.1(17) . . ?
C131 Ru1 H2 144.2(18) . . ?
C15 Ru1 H2 83(2) . . ?
C121 Ru1 H2 143.5(17) . . ?
C12 Ru1 H2 145.6(19) . . ?
C13 Ru1 H2 126(2) . . ?
Ga1 Ru1 H2 50.2(16) 2_655 . ?
Ga1 Ru1 H2 105.8(18) . . ?
C14 Ru1 H2 95.6(19) . . ?
C141 Ru1 H1 152.6(19) . . ?
C151 Ru1 H1 115(2) . . ?
C11 Ru1 H1 97(2) . . ?
C111 Ru1 H1 90(2) . . ?
C131 Ru1 H1 136(2) . . ?
C15 Ru1 H1 116(2) . . ?
C121 Ru1 H1 101(2) . . ?
C12 Ru1 H1 120(2) . . ?
C13 Ru1 H1 154(2) . . ?
Ga1 Ru1 H1 99(2) 2_655 . ?
Ga1 Ru1 H1 54(2) . . ?
C14 Ru1 H1 150(2) . . ?
H2 Ru1 H1 73(3) . . ?
C1 Ga1 Ru1 141.20(17) . 2_655 ?
C1 Ga1 Ru1 134.00(17) . . ?
Ru1 Ga1 Ru1 84.07(3) 2_655 . ?
C1 Ga1 H1 96.5(18) . . ?
Ru1 Ga1 H1 112.3(17) 2_655 . ?
Ru1 Ga1 H1 44.6(18) . . ?
C5 C1 C2 103.0(5) . . ?
C5 C1 C6 118.0(5) . . ?
C2 C1 C6 117.4(5) . . ?
C5 C1 Ga1 106.4(4) . . ?
C2 C1 Ga1 98.8(3) . . ?
C6 C1 Ga1 111.0(4) . . ?
C3 C2 C1 109.0(5) . . ?
C3 C2 C7 127.6(5) . . ?
C1 C2 C7 123.3(5) . . ?
C2 C3 C4 109.1(6) . . ?
C2 C3 C8 128.2(6) . . ?
C4 C3 C8 122.7(6) . . ?
C5 C4 C3 108.8(6) . . ?
C5 C4 C9 127.9(6) . . ?
C3 C4 C9 123.3(7) . . ?
C4 C5 C1 110.0(5) . . ?
C4 C5 C10 128.6(7) . . ?
C1 C5 C10 121.2(7) . . ?
C1 C6 H6A 109.5 . . ?
C1 C6 H6B 109.5 . . ?
H6A C6 H6B 109.5 . . ?
C1 C6 H6C 109.5 . . ?
H6A C6 H6C 109.5 . . ?
H6B C6 H6C 109.5 . . ?
C2 C7 H7A 109.5 . . ?
C2 C7 H7B 109.5 . . ?
H7A C7 H7B 109.5 . . ?
C2 C7 H7C 109.5 . . ?
H7A C7 H7C 109.5 . . ?
H7B C7 H7C 109.5 . . ?
C3 C8 H8A 109.5 . . ?
C3 C8 H8B 109.5 . . ?
H8A C8 H8B 109.5 . . ?
C3 C8 H8C 109.5 . . ?
H8A C8 H8C 109.5 . . ?
H8B C8 H8C 109.5 . . ?
C4 C9 H9A 109.5 . . ?
C4 C9 H9B 109.5 . . ?
H9A C9 H9B 109.5 . . ?
C4 C9 H9C 109.5 . . ?
H9A C9 H9C 109.5 . . ?
H9B C9 H9C 109.5 . . ?
C5 C10 H10A 109.5 . . ?
C5 C10 H10B 109.5 . . ?
H10A C10 H10B 109.5 . . ?
C5 C10 H10C 109.5 . . ?
H10A C10 H10C 109.5 . . ?
H10B C10 H10C 109.5 . . ?
C12 C11 C16 136(4) . . ?
C12 C11 C15 100(3) . . ?
C16 C11 C15 122(3) . . ?
C12 C11 Ru1 77(2) . . ?
C16 C11 Ru1 129(2) . . ?
C15 C11 Ru1 69.0(19) . . ?
C11 C12 C13 111(3) . . ?
C11 C12 C17 117(3) . . ?
C13 C12 C17 131(3) . . ?
C11 C12 Ru1 67.3(19) . . ?
C13 C12 Ru1 77(2) . . ?
C17 C12 Ru1 125(2) . . ?
C14 C13 C12 117(3) . . ?
C14 C13 C18 119(3) . . ?
C12 C13 C18 123(3) . . ?
C14 C13 Ru1 79.1(18) . . ?
C12 C13 Ru1 68.3(18) . . ?
C18 C13 Ru1 131.7(18) . . ?
C13 C14 C15 106(3) . . ?
C13 C14 C19 134(2) . . ?
C15 C14 C19 120(3) . . ?
C13 C14 Ru1 70.0(16) . . ?
C15 C14 Ru1 61.5(19) . . ?
C19 C14 Ru1 127.7(17) . . ?
C14 C15 C20 131(3) . . ?
C14 C15 C11 106(3) . . ?
C20 C15 C11 120(3) . . ?
C14 C15 Ru1 84(2) . . ?
C20 C15 Ru1 128(3) . . ?
C11 C15 Ru1 65.9(19) . . ?
C11 C16 H16A 109.5 . . ?
C11 C16 H16B 109.5 . . ?
H16A C16 H16B 109.5 . . ?
C11 C16 H16C 109.5 . . ?
H16A C16 H16C 109.5 . . ?
H16B C16 H16C 109.5 . . ?
C12 C17 H17A 109.5 . . ?
C12 C17 H17B 109.5 . . ?
H17A C17 H17B 109.5 . . ?
C12 C17 H17C 109.5 . . ?
H17A C17 H17C 109.5 . . ?
H17B C17 H17C 109.5 . . ?
C13 C18 H18A 109.5 . . ?
C13 C18 H18B 109.5 . . ?
H18A C18 H18B 109.5 . . ?
C13 C18 H18C 109.5 . . ?
H18A C18 H18C 109.5 . . ?
H18B C18 H18C 109.5 . . ?
C14 C19 H19A 109.5 . . ?
C14 C19 H19B 109.5 . . ?
H19A C19 H19B 109.5 . . ?
C14 C19 H19C 109.5 . . ?
H19A C19 H19C 109.5 . . ?
H19B C19 H19C 109.5 . . ?
C15 C20 H20A 109.5 . . ?
C15 C20 H20B 109.5 . . ?
H20A C20 H20B 109.5 . . ?
C15 C20 H20C 109.5 . . ?
H20A C20 H20C 109.5 . . ?
H20B C20 H20C 109.5 . . ?
C151 C111 C121 108.6(11) . . ?
C151 C111 C161 126.1(11) . . ?
C121 C111 C161 125.0(9) . . ?
C151 C111 Ru1 70.9(8) . . ?
C121 C111 Ru1 72.1(4) . . ?
C161 C111 Ru1 127.7(7) . . ?
C131 C121 C111 106.8(7) . . ?
C131 C121 C171 126.9(10) . . ?
C111 C121 C171 125.6(10) . . ?
C131 C121 Ru1 70.9(4) . . ?
C111 C121 Ru1 69.5(4) . . ?
C171 C121 Ru1 132.6(6) . . ?
C121 C131 C141 108.2(7) . . ?
C121 C131 C181 123.4(11) . . ?
C141 C131 C181 127.3(13) . . ?
C121 C131 Ru1 72.2(4) . . ?
C141 C131 Ru1 68.6(4) . . ?
C181 C131 Ru1 134.6(5) . . ?
C131 C141 C151 107.4(9) . . ?
C131 C141 C191 124.9(11) . . ?
C151 C141 C191 126.8(12) . . ?
C131 C141 Ru1 73.4(5) . . ?
C151 C141 Ru1 71.5(7) . . ?
C191 C141 Ru1 129.0(5) . . ?
C111 C151 C141 109.0(12) . . ?
C111 C151 C201 127.7(14) . . ?
C141 C151 C201 123.3(12) . . ?
C111 C151 Ru1 72.8(8) . . ?
C141 C151 Ru1 69.9(7) . . ?
C201 C151 Ru1 124.0(10) . . ?
C111 C161 H16D 109.5 . . ?
C111 C161 H16E 109.5 . . ?
H16D C161 H16E 109.5 . . ?
C111 C161 H16F 109.5 . . ?
H16D C161 H16F 109.5 . . ?
H16E C161 H16F 109.5 . . ?
C121 C171 H17D 109.5 . . ?
C121 C171 H17E 109.5 . . ?
H17D C171 H17E 109.5 . . ?
C121 C171 H17F 109.5 . . ?
H17D C171 H17F 109.5 . . ?
H17E C171 H17F 109.5 . . ?
C131 C181 H18D 109.5 . . ?
C131 C181 H18E 109.5 . . ?
H18D C181 H18E 109.5 . . ?
C131 C181 H18F 109.5 . . ?
H18D C181 H18F 109.5 . . ?
H18E C181 H18F 109.5 . . ?
C141 C191 H19D 109.5 . . ?
C141 C191 H19E 109.5 . . ?
H19D C191 H19E 109.5 . . ?
C141 C191 H19F 109.5 . . ?
H19D C191 H19F 109.5 . . ?
H19E C191 H19F 109.5 . . ?
C151 C201 H20D 109.5 . . ?
C151 C201 H20E 109.5 . . ?
H20D C201 H20E 109.5 . . ?
C151 C201 H20F 109.5 . . ?
H20D C201 H20F 109.5 . . ?
H20E C201 H20F 109.5 . . ?

loop_
_geom_bond_atom_site_label_1
_geom_bond_atom_site_label_2
_geom_bond_distance
_geom_bond_site_symmetry_2
_geom_bond_publ_flag
Ru1 C141 2.158(8) . ?
Ru1 C151 2.179(16) . ?
Ru1 C11 2.18(4) . ?
Ru1 C111 2.202(8) . ?
Ru1 C131 2.220(7) . ?
Ru1 C15 2.23(4) . ?
Ru1 C121 2.237(7) . ?
Ru1 C12 2.30(3) . ?
Ru1 C13 2.42(3) . ?
Ru1 Ga1 2.4207(7) 2_655 ?
Ru1 Ga1 2.4387(8) . ?
Ru1 C14 2.53(3) . ?
Ru1 H2 1.73(5) . ?
Ru1 H1 1.73(6) . ?
Ga1 C1 2.042(6) . ?
Ga1 Ru1 2.4207(7) 2_655 ?
Ga1 H1 2.00(6) . ?
C1 C5 1.483(8) . ?
C1 C2 1.488(8) . ?
C1 C6 1.526(8) . ?
C2 C3 1.360(8) . ?
C2 C7 1.506(7) . ?
C3 C4 1.444(8) . ?
C3 C8 1.499(8) . ?
C4 C5 1.347(9) . ?
C4 C9 1.494(9) . ?
C5 C10 1.525(9) . ?
C6 H6A 0.9800 . ?
C6 H6B 0.9800 . ?
C6 H6C 0.9800 . ?
C7 H7A 0.9800 . ?
C7 H7B 0.9800 . ?
C7 H7C 0.9800 . ?
C8 H8A 0.9800 . ?
C8 H8B 0.9800 . ?
C8 H8C 0.9800 . ?
C9 H9A 0.9800 . ?
C9 H9B 0.9800 . ?
C9 H9C 0.9800 . ?
C10 H10A 0.9800 . ?
C10 H10B 0.9800 . ?
C10 H10C 0.9800 . ?
C11 C12 1.39(5) . ?
C11 C16 1.45(4) . ?
C11 C15 1.69(6) . ?
C12 C13 1.40(4) . ?
C12 C17 1.54(4) . ?
C13 C14 1.32(4) . ?
C13 C18 1.55(4) . ?
C14 C15 1.43(5) . ?
C14 C19 1.47(3) . ?
C15 C20 1.51(5) . ?
C16 H16A 0.9800 . ?
C16 H16B 0.9800 . ?
C16 H16C 0.9800 . ?
C17 H17A 0.9800 . ?
C17 H17B 0.9800 . ?
C17 H17C 0.9800 . ?
C18 H18A 0.9800 . ?
C18 H18B 0.9800 . ?
C18 H18C 0.9800 . ?
C19 H19A 0.9800 . ?
C19 H19B 0.9800 . ?
C19 H19C 0.9800 . ?
C20 H20A 0.9800 . ?
C20 H20B 0.9800 . ?
C20 H20C 0.9800 . ?
C111 C151 1.365(18) . ?
C111 C121 1.461(13) . ?
C111 C161 1.520(14) . ?
C121 C131 1.411(15) . ?
C121 C171 1.492(12) . ?
C131 C141 1.427(15) . ?
C131 C181 1.502(11) . ?
C141 C151 1.433(19) . ?
C141 C191 1.524(12) . ?
C151 C201 1.492(17) . ?
C161 H16D 0.9800 . ?
C161 H16E 0.9800 . ?
C161 H16F 0.9800 . ?
C171 H17D 0.9800 . ?
C171 H17E 0.9800 . ?
C171 H17F 0.9800 . ?
C181 H18D 0.9800 . ?
C181 H18E 0.9800 . ?
C181 H18F 0.9800 . ?
C191 H19D 0.9800 . ?
C191 H19E 0.9800 . ?
C191 H19F 0.9800 . ?
C201 H20D 0.9800 . ?
C201 H20E 0.9800 . ?
C201 H20F 0.9800 . ?
